data_4347878
loop_
_publ_author_name
'Li, Zuo-Xi'
'Zou, Kang-Yu'
'Zhang, Xue'
'Han, Tong'
'Yang, Ying'

_publ_section_title
;
 Hierarchically Flower-like N-Doped Porous Carbon Materials Derived from
 an Explosive 3-Fold Interpenetrating Diamondoid Copper Metal-Organic
 Framework for a Supercapacitor.
;
_journal_issue 13
_journal_name_full 'Inorganic chemistry'
_journal_page_first 6552
_journal_page_last 6562
_journal_paper_doi 10.1021/acs.inorgchem.6b00746
_journal_volume 55
_journal_year 2016
_chemical_formula_sum 'C24 H26 Cl2 Cu N8 O11'
_chemical_formula_weight 736.97
_space_group_IT_number 15
_space_group_name_Hall '-C 2yc'
_space_group_name_H-M_alt 'C 1 2/c 1'
_symmetry_cell_setting monoclinic
_symmetry_space_group_name_H-M 'C 1 2/c 1'
_atom_sites_solution_hydrogens geom
_atom_sites_solution_primary direct
_atom_sites_solution_secondary difmap
_audit_creation_method SHELXL-97
_cell_angle_alpha 90.00
_cell_angle_beta 109.09(3)
_cell_angle_gamma 90.00
_cell_formula_units_Z 4
_cell_length_a 16.159(3)
_cell_length_b 14.035(3)
_cell_length_c 15.438(3)
_cell_measurement_reflns_used 14188
_cell_measurement_temperature 293(2)
_cell_measurement_theta_max 27.62
_cell_measurement_theta_min 3.04
_cell_volume 3308.7(13)
_computing_cell_refinement 'CrystalClear (Rigaku/MSC Inc., 2005)'
_computing_data_collection 'CrystalClear (Rigaku/MSC Inc., 2005)'
_computing_data_reduction 'CrystalClear (Rigaku/MSC Inc., 2005)'
_computing_molecular_graphics 'Bruker SHELXTL'
_computing_publication_material 'Bruker SHELXTL'
_computing_structure_refinement 'SHELXL-97 (Sheldrick, 1997)'
_computing_structure_solution 'SHELXS-97 (Sheldrick, 1990)'
_diffrn_ambient_temperature 293(2)
_diffrn_detector_area_resol_mean 9
_diffrn_measured_fraction_theta_full 0.993
_diffrn_measured_fraction_theta_max 0.993
_diffrn_measurement_device_type 'CCD area detector'
_diffrn_measurement_method \w
_diffrn_radiation_monochromator graphite
_diffrn_radiation_source 'fine-focus sealed tube'
_diffrn_radiation_type MoK\a
_diffrn_radiation_wavelength 0.71073
_diffrn_reflns_av_R_equivalents 0.0576
_diffrn_reflns_av_sigmaI/netI 0.0435
_diffrn_reflns_limit_h_max 19
_diffrn_reflns_limit_h_min -19
_diffrn_reflns_limit_k_max 16
_diffrn_reflns_limit_k_min -16
_diffrn_reflns_limit_l_max 18
_diffrn_reflns_limit_l_min -18
_diffrn_reflns_number 14105
_diffrn_reflns_theta_full 25.02
_diffrn_reflns_theta_max 25.02
_diffrn_reflns_theta_min 3.17
_diffrn_standards_decay_% 0
_diffrn_standards_interval_count 0
_diffrn_standards_interval_time 0
_exptl_absorpt_coefficient_mu 0.888
_exptl_absorpt_correction_T_max 0.868
_exptl_absorpt_correction_T_min 0.808
_exptl_absorpt_correction_type multi-scan
_exptl_absorpt_process_details CrystalClear
_exptl_crystal_colour blue
_exptl_crystal_density_diffrn 1.479
_exptl_crystal_density_method 'not measured'
_exptl_crystal_description block
_exptl_crystal_F_000 1508
_exptl_crystal_size_max 0.25
_exptl_crystal_size_mid 0.20
_exptl_crystal_size_min 0.16
_refine_diff_density_max 0.816
_refine_diff_density_min -0.543
_refine_diff_density_rms 0.087
_refine_ls_extinction_method none
_refine_ls_goodness_of_fit_ref 1.123
_refine_ls_hydrogen_treatment constr
_refine_ls_matrix_type full
_refine_ls_number_parameters 208
_refine_ls_number_reflns 2906
_refine_ls_number_restraints 0
_refine_ls_restrained_S_all 1.123
_refine_ls_R_factor_all 0.0815
_refine_ls_R_factor_gt 0.0623
_refine_ls_shift/su_max 0.000
_refine_ls_shift/su_mean 0.000
_refine_ls_structure_factor_coef Fsqd
_refine_ls_weighting_details 'calc w=1/[\s^2^(Fo^2^)+(0.0721P)^2^+8.8575P] where P=(Fo^2^+2Fc^2^)/3'
_refine_ls_weighting_scheme calc
_refine_ls_wR_factor_gt 0.1471
_refine_ls_wR_factor_ref 0.1570
_reflns_number_gt 2328
_reflns_number_total 2906
_reflns_threshold_expression >2sigma(I)
_cod_data_source_file ic6b00746_si_002.cif
_cod_data_source_block 1
_cod_original_cell_volume 3308.7(11)
_cod_original_sg_symbol_H-M C2/c
_cod_database_code 4347878

loop_
_symmetry_equiv_pos_as_xyz
'x, y, z'
'-x, y, -z+1/2'
'x+1/2, y+1/2, z'
'-x+1/2, y+1/2, -z+1/2'
'-x, -y, -z'
'x, -y, z-1/2'
'-x+1/2, -y+1/2, -z'
'x+1/2, -y+1/2, z-1/2'

loop_
_atom_site_label
_atom_site_type_symbol
_atom_site_fract_x
_atom_site_fract_y
_atom_site_fract_z
_atom_site_U_iso_or_equiv
_atom_site_adp_type
_atom_site_occupancy
_atom_site_symmetry_multiplicity
_atom_site_calc_flag
_atom_site_refinement_flags
Cu1 Cu 0.5000 0.39685(5) 0.2500 0.0265(2) Uani 1 2 d S
N1 N 0.5387(2) 0.2996(2) 0.3503(2) 0.0290(8) Uani 1 1 d .
N2 N 0.5434(2) 0.1749(2) 0.4378(2) 0.0345(9) Uani 1 1 d .
N3 N 0.4612(2) 0.5022(2) 0.1563(2) 0.0335(8) Uani 1 1 d .
N4 N 0.3865(3) 0.6201(2) 0.0754(3) 0.0360(9) Uani 1 1 d .
O1W O 0.6550(3) 0.3765(3) 0.2447(3) 0.0717(12) Uani 1 1 d .
H1A H 0.6922 0.3340 0.2708 0.108 Uiso 1 1 d R
H1B H 0.6886 0.4103 0.2248 0.108 Uiso 1 1 d R
C1 C 0.5012(3) 0.2186(3) 0.3580(3) 0.0292(9) Uani 1 1 d .
H1 H 0.4517 0.1944 0.3138 0.035 Uiso 1 1 calc R
C2 C 0.6095(3) 0.3079(3) 0.4296(3) 0.0376(11) Uani 1 1 d .
H2 H 0.6486 0.3587 0.4438 0.045 Uiso 1 1 calc R
C3 C 0.6134(3) 0.2312(3) 0.4834(3) 0.0411(11) Uani 1 1 d .
H3 H 0.6552 0.2190 0.5401 0.049 Uiso 1 1 calc R
C4 C 0.5212(3) 0.0850(3) 0.4692(3) 0.0356(10) Uani 1 1 d .
C5 C 0.5856(3) 0.0223(4) 0.5129(4) 0.0498(13) Uani 1 1 d .
H5 H 0.6438 0.0373 0.5212 0.060 Uiso 1 1 calc R
C6 C 0.4350(3) 0.0634(4) 0.4551(4) 0.0510(13) Uani 1 1 d .
H6 H 0.3911 0.1059 0.4243 0.061 Uiso 1 1 calc R
C7 C 0.3883(3) 0.5497(3) 0.1352(3) 0.0368(11) Uani 1 1 d .
H7 H 0.3432 0.5367 0.1585 0.044 Uiso 1 1 calc R
C8 C 0.5092(3) 0.5429(4) 0.1087(4) 0.0543(14) Uani 1 1 d .
H8 H 0.5648 0.5236 0.1105 0.065 Uiso 1 1 calc R
C9 C 0.4638(4) 0.6155(4) 0.0585(4) 0.0634(17) Uani 1 1 d .
H9 H 0.4818 0.6550 0.0196 0.076 Uiso 1 1 calc R
C10 C 0.3165(3) 0.6866(3) 0.0372(3) 0.0347(10) Uani 1 1 d .
C11 C 0.2941(4) 0.7104(4) -0.0539(3) 0.0498(13) Uani 1 1 d .
H11 H 0.3241 0.6836 -0.0901 0.060 Uiso 1 1 calc R
C12 C 0.2733(3) 0.7256(4) 0.0917(3) 0.0469(13) Uani 1 1 d .
H12 H 0.2891 0.7093 0.1534 0.056 Uiso 1 1 calc R
Cl1 Cl 0.27719(10) 0.08993(11) 0.18178(10) 0.0621(4) Uani 1 1 d .
O1 O 0.3670(3) 0.0876(4) 0.1968(4) 0.1071(19) Uani 1 1 d .
O2 O 0.2585(4) 0.0416(4) 0.2521(4) 0.1058(18) Uani 1 1 d .
O3 O 0.2554(6) 0.1893(4) 0.1892(5) 0.148(3) Uani 1 1 d .
O4 O 0.2295(4) 0.0535(4) 0.0945(3) 0.1067(18) Uani 1 1 d .
O2W O 0.4727(16) 0.8495(16) 0.2850(15) 0.236(9) Uiso 0.50 1 d P
H2A H 0.5250 0.8671 0.2930 0.354 Uiso 0.50 1 d PR
H2B H 0.4212 0.8619 0.2852 0.354 Uiso 0.50 1 d PR

loop_
_atom_site_aniso_label
_atom_site_aniso_U_11
_atom_site_aniso_U_22
_atom_site_aniso_U_33
_atom_site_aniso_U_23
_atom_site_aniso_U_13
_atom_site_aniso_U_12
Cu1 0.0358(4) 0.0161(4) 0.0264(4) 0.000 0.0086(3) 0.000
N1 0.0341(19) 0.0258(19) 0.0258(18) 0.0015(14) 0.0081(16) -0.0006(15)
N2 0.040(2) 0.0293(19) 0.033(2) 0.0087(15) 0.0101(17) -0.0002(16)
N3 0.042(2) 0.0239(19) 0.034(2) 0.0029(15) 0.0116(17) 0.0010(16)
N4 0.048(2) 0.0266(19) 0.036(2) 0.0105(15) 0.0178(18) 0.0076(16)
O1W 0.073(3) 0.062(3) 0.097(3) -0.011(2) 0.051(3) -0.012(2)
C1 0.031(2) 0.028(2) 0.027(2) 0.0040(17) 0.0081(19) -0.0004(18)
C2 0.036(2) 0.035(3) 0.035(2) 0.0027(19) 0.003(2) -0.0004(19)
C3 0.040(3) 0.042(3) 0.032(2) 0.005(2) 0.000(2) -0.004(2)
C4 0.044(3) 0.030(2) 0.033(2) 0.0109(18) 0.012(2) -0.0004(19)
C5 0.034(3) 0.048(3) 0.063(3) 0.021(3) 0.011(2) 0.000(2)
C6 0.043(3) 0.041(3) 0.065(3) 0.027(3) 0.013(3) 0.007(2)
C7 0.049(3) 0.026(2) 0.039(3) 0.0099(19) 0.018(2) 0.004(2)
C8 0.047(3) 0.057(3) 0.071(4) 0.026(3) 0.035(3) 0.016(3)
C9 0.064(4) 0.061(4) 0.080(4) 0.036(3) 0.044(3) 0.011(3)
C10 0.048(3) 0.023(2) 0.034(2) 0.0101(18) 0.014(2) 0.0063(19)
C11 0.076(4) 0.046(3) 0.035(3) 0.009(2) 0.028(3) 0.022(3)
C12 0.068(3) 0.049(3) 0.026(2) 0.010(2) 0.018(2) 0.018(3)
Cl1 0.0553(9) 0.0789(11) 0.0498(8) 0.0040(7) 0.0141(7) -0.0202(7)
O1 0.063(3) 0.158(5) 0.102(4) -0.017(4) 0.030(3) -0.046(3)
O2 0.117(4) 0.123(5) 0.096(4) 0.006(3) 0.060(3) -0.046(4)
O3 0.221(8) 0.084(4) 0.147(6) 0.000(4) 0.071(5) 0.005(5)
O4 0.092(4) 0.133(5) 0.068(3) -0.016(3) -0.010(3) -0.006(3)

loop_
_atom_type_symbol
_atom_type_description
_atom_type_scat_dispersion_real
_atom_type_scat_dispersion_imag
_atom_type_scat_source
C C 0.0033 0.0016 'International Tables Vol C Tables 4.2.6.8 and 6.1.1.4'
H H 0.0000 0.0000 'International Tables Vol C Tables 4.2.6.8 and 6.1.1.4'
Cl Cl 0.1484 0.1585 'International Tables Vol C Tables 4.2.6.8 and 6.1.1.4'
Cu Cu 0.3201 1.2651 'International Tables Vol C Tables 4.2.6.8 and 6.1.1.4'
N N 0.0061 0.0033 'International Tables Vol C Tables 4.2.6.8 and 6.1.1.4'
O O 0.0106 0.0060 'International Tables Vol C Tables 4.2.6.8 and 6.1.1.4'

loop_
_geom_angle_atom_site_label_1
_geom_angle_atom_site_label_2
_geom_angle_atom_site_label_3
_geom_angle
_geom_angle_site_symmetry_1
_geom_angle_site_symmetry_3
N1 Cu1 N1 94.15(19) 2_655 .
N1 Cu1 N3 90.03(14) 2_655 .
N1 Cu1 N3 175.66(14) . .
N1 Cu1 N3 175.66(14) 2_655 2_655
N1 Cu1 N3 90.03(14) . 2_655
N3 Cu1 N3 85.8(2) . 2_655
C1 N1 C2 105.4(3) . .
C1 N1 Cu1 128.6(3) . .
C2 N1 Cu1 125.9(3) . .
C1 N2 C3 107.1(4) . .
C1 N2 C4 126.9(4) . .
C3 N2 C4 126.0(4) . .
C7 N3 C8 106.3(4) . .
C7 N3 Cu1 126.8(3) . .
C8 N3 Cu1 126.7(3) . .
C7 N4 C9 106.4(4) . .
C7 N4 C10 126.6(4) . .
C9 N4 C10 126.9(4) . .
H1A O1W H1B 97.3 . .
N1 C1 N2 111.6(4) . .
N1 C1 H1 124.2 . .
N2 C1 H1 124.2 . .
C3 C2 N1 109.7(4) . .
C3 C2 H2 125.1 . .
N1 C2 H2 125.1 . .
C2 C3 N2 106.2(4) . .
C2 C3 H3 126.9 . .
N2 C3 H3 126.9 . .
C5 C4 C6 120.6(4) . .
C5 C4 N2 119.9(4) . .
C6 C4 N2 119.5(4) . .
C4 C5 C6 120.3(4) . 5_656
C4 C5 H5 119.9 . .
C6 C5 H5 119.9 5_656 .
C4 C6 C5 119.1(4) . 5_656
C4 C6 H6 120.4 . .
C5 C6 H6 120.4 5_656 .
N3 C7 N4 111.2(4) . .
N3 C7 H7 124.4 . .
N4 C7 H7 124.4 . .
C9 C8 N3 109.3(4) . .
C9 C8 H8 125.3 . .
N3 C8 H8 125.3 . .
C8 C9 N4 106.7(4) . .
C8 C9 H9 126.7 . .
N4 C9 H9 126.7 . .
C12 C10 C11 121.0(4) . .
C12 C10 N4 119.9(4) . .
C11 C10 N4 119.2(4) . .
C10 C11 C12 119.8(4) . 7_565
C10 C11 H11 120.1 . .
C12 C11 H11 120.1 7_565 .
C10 C12 C11 119.2(4) . 7_565
C10 C12 H12 120.4 . .
C11 C12 H12 120.4 7_565 .
O1 Cl1 O2 109.8(4) . .
O1 Cl1 O4 111.3(3) . .
O2 Cl1 O4 112.2(3) . .
O1 Cl1 O3 106.0(4) . .
O2 Cl1 O3 106.6(4) . .
O4 Cl1 O3 110.7(4) . .
O2W O2W H2A 50.0 2_655 .
O2W O2W H2B 139.2 2_655 .
H2A O2W H2B 150.1 . .

loop_
_geom_bond_atom_site_label_1
_geom_bond_atom_site_label_2
_geom_bond_distance
_geom_bond_site_symmetry_2
Cu1 N1 2.005(3) 2_655
Cu1 N1 2.005(3) .
Cu1 N3 2.020(3) .
Cu1 N3 2.020(3) 2_655
N1 C1 1.312(5) .
N1 C2 1.380(6) .
N2 C1 1.345(5) .
N2 C3 1.371(6) .
N2 C4 1.438(5) .
N3 C7 1.299(6) .
N3 C8 1.356(6) .
N4 C7 1.346(5) .
N4 C9 1.359(6) .
N4 C10 1.436(5) .
O1W H1A 0.8500 .
O1W H1B 0.8499 .
C1 H1 0.9300 .
C2 C3 1.348(6) .
C2 H2 0.9300 .
C3 H3 0.9300 .
C4 C5 1.362(6) .
C4 C6 1.370(7) .
C5 C6 1.383(6) 5_656
C5 H5 0.9300 .
C6 C5 1.383(6) 5_656
C6 H6 0.9300 .
C7 H7 0.9300 .
C8 C9 1.344(7) .
C8 H8 0.9300 .
C9 H9 0.9300 .
C10 C12 1.371(6) .
C10 C11 1.374(6) .
C11 C12 1.385(7) 7_565
C11 H11 0.9300 .
C12 C11 1.385(7) 7_565
C12 H12 0.9300 .
Cl1 O1 1.392(5) .
Cl1 O2 1.395(5) .
Cl1 O4 1.412(5) .
Cl1 O3 1.452(6) .
O2W O2W 1.60(4) 2_655
O2W H2A 0.8500 .
O2W H2B 0.8499 .

loop_
_geom_torsion_atom_site_label_1
_geom_torsion_atom_site_label_2
_geom_torsion_atom_site_label_3
_geom_torsion_atom_site_label_4
_geom_torsion
_geom_torsion_site_symmetry_1
_geom_torsion_site_symmetry_4
N1 Cu1 N1 C1 -39.5(3) 2_655 .
N3 Cu1 N1 C1 124.6(18) . .
N3 Cu1 N1 C1 141.7(4) 2_655 .
N1 Cu1 N1 C2 144.7(4) 2_655 .
N3 Cu1 N1 C2 -51(2) . .
N3 Cu1 N1 C2 -34.1(4) 2_655 .
N1 Cu1 N3 C7 99.1(4) 2_655 .
N1 Cu1 N3 C7 -65(2) . .
N3 Cu1 N3 C7 -82.2(4) 2_655 .
N1 Cu1 N3 C8 -86.9(4) 2_655 .
N1 Cu1 N3 C8 108.9(19) . .
N3 Cu1 N3 C8 91.8(4) 2_655 .
C2 N1 C1 N2 0.4(5) . .
Cu1 N1 C1 N2 -176.1(3) . .
C3 N2 C1 N1 -1.0(5) . .
C4 N2 C1 N1 -179.6(4) . .
C1 N1 C2 C3 0.3(5) . .
Cu1 N1 C2 C3 176.9(3) . .
N1 C2 C3 N2 -0.9(5) . .
C1 N2 C3 C2 1.2(5) . .
C4 N2 C3 C2 179.8(4) . .
C1 N2 C4 C5 139.2(5) . .
C3 N2 C4 C5 -39.1(7) . .
C1 N2 C4 C6 -41.0(7) . .
C3 N2 C4 C6 140.6(5) . .
C6 C4 C5 C6 -1.1(9) . 5_656
N2 C4 C5 C6 178.7(5) . 5_656
C5 C4 C6 C5 1.0(9) . 5_656
N2 C4 C6 C5 -178.7(5) . 5_656
C8 N3 C7 N4 0.0(6) . .
Cu1 N3 C7 N4 175.0(3) . .
C9 N4 C7 N3 0.1(6) . .
C10 N4 C7 N3 180.0(4) . .
C7 N3 C8 C9 -0.1(6) . .
Cu1 N3 C8 C9 -175.1(4) . .
N3 C8 C9 N4 0.1(7) . .
C7 N4 C9 C8 -0.1(6) . .
C10 N4 C9 C8 180.0(5) . .
C7 N4 C10 C12 41.2(7) . .
C9 N4 C10 C12 -138.9(6) . .
C7 N4 C10 C11 -139.0(5) . .
C9 N4 C10 C11 40.9(7) . .
C12 C10 C11 C12 -0.3(9) . 7_565
N4 C10 C11 C12 180.0(5) . 7_565
C11 C10 C12 C11 0.3(9) . 7_565
N4 C10 C12 C11 -180.0(5) . 7_565
